data_7012399
loop_
_publ_author_name
'Wang, Jun'
'Gardiner, Michael G.'
'Peacock, Evan J.'
'Skelton, Brian W.'
'White, Allan H.'

_publ_section_title
;
 Structural control of metalloporphyrinogens by macrocycle
 modification: steric blocking of the macrocyclic cavity through
 trans-N,N'-dimethylation
;
_journal_issue 2
_journal_name_full 'Dalton Transactions'
_journal_page_first 161
_journal_paper_doi 10.1039/b210600k
_journal_year 2003
_chemical_formula_sum 'C46 H70 K2 N4 O2'
_chemical_formula_weight 789.29
_space_group_IT_number 62
_symmetry_cell_setting orthorhombic
_symmetry_space_group_name_Hall '-P 2ac 2n'
_symmetry_space_group_name_H-M 'P n m a'
_audit_creation_date 01-11-12
_audit_creation_method Xtal3.6
_cell_angle_alpha 90.00000
_cell_angle_beta 90.00000
_cell_angle_gamma 90.00000
_cell_formula_units_Z 4
_cell_length_a 23.941(3)
_cell_length_b 17.131(2)
_cell_length_c 10.8320(10)
_cell_measurement_reflns_used 5646
_cell_measurement_temperature 150
_cell_measurement_theta_max 21.1
_cell_measurement_theta_min 1.9
_cell_volume 4442.6(9)
_computing_cell_refinement 'Siemens SAINT (Siemens, 1995)'
_computing_data_collection 'Siemens SMART (Siemens, 1995)'
_computing_data_reduction 'xtal ADDREF SORTRF'
_computing_molecular_graphics xtal
_computing_publication_material 'xtal BONDLA CIFIO'
_computing_structure_refinement 'xtal CRYLSQ'
_computing_structure_solution xtal
_diffrn_ambient_temperature 150
_diffrn_measurement_device_type
;
Bruker SMART CCD diffractometer
;
_diffrn_measurement_method '\w scans'
_diffrn_radiation_detector 'CCD area detector'
_diffrn_radiation_monochromator graphite
_diffrn_radiation_source 'sealed tube'
_diffrn_radiation_type 'Mo K\a'
_diffrn_radiation_wavelength .71073
_diffrn_reflns_av_R_equivalents .034
_diffrn_reflns_av_sigmaI/netI .06
_diffrn_reflns_limit_h_max 32
_diffrn_reflns_limit_h_min 0
_diffrn_reflns_limit_k_max 23
_diffrn_reflns_limit_k_min 0
_diffrn_reflns_limit_l_max 14
_diffrn_reflns_limit_l_min 0
_diffrn_reflns_number 43940
_diffrn_reflns_theta_max 29.02
_diffrn_reflns_theta_min 1.7
_diffrn_standards_decay_% 0
_exptl_absorpt_coefficient_mu .254
_exptl_absorpt_correction_T_max .96
_exptl_absorpt_correction_T_min .86
_exptl_absorpt_correction_type multi-scan
_exptl_absorpt_process_details
;
SADABS; Sheldrick, 1996
;
_exptl_crystal_colour colourless
_exptl_crystal_density_diffrn 1.18
_exptl_crystal_description prism
_exptl_crystal_F_000 1712
_exptl_crystal_size_max .25
_exptl_crystal_size_mid .2
_exptl_crystal_size_min .16
_refine_diff_density_max .367
_refine_diff_density_min -.29
_refine_ls_goodness_of_fit_all 1.364
_refine_ls_goodness_of_fit_ref 1.489
_refine_ls_hydrogen_treatment mixed
_refine_ls_matrix_type full
_refine_ls_number_constraints 0
_refine_ls_number_parameters 391
_refine_ls_number_reflns 4509
_refine_ls_number_restraints 0
_refine_ls_R_factor_all .061
_refine_ls_R_factor_gt .04
_refine_ls_shift/su_max .009
_refine_ls_shift/su_mean .001
_refine_ls_structure_factor_coef F
_refine_ls_weighting_scheme calc
_refine_ls_wR_factor_all .05
_refine_ls_wR_factor_ref .047
_reflns_d_resolution_high .732
_reflns_d_resolution_low 11.942
_reflns_Friedel_coverage 0
_reflns_limit_h_max 32
_reflns_limit_h_min 0
_reflns_limit_k_max 23
_reflns_limit_k_min 0
_reflns_limit_l_max 14
_reflns_limit_l_min 0
_reflns_number_gt 4509
_reflns_number_total 5966
_reflns_threshold_expression 'F    > 4.00 sig(F   )'
_cod_data_source_file b210600k.txt
_cod_data_source_block mgjwx
_cod_original_sg_symbol_Hall -p_2ac_2n
_cod_original_sg_symbol_H-M P_n_m_a
_cod_database_code 7012399

loop_
_symmetry_equiv_pos_as_xyz
+x,+y,+z
1/2-x,-y,1/2+z
1/2+x,1/2-y,1/2-z
-x,1/2+y,-z
-x,-y,-z
1/2+x,+y,1/2-z
1/2-x,1/2+y,1/2+z
+x,1/2-y,+z

loop_
_atom_site_label
_atom_site_fract_x
_atom_site_fract_y
_atom_site_fract_z
_atom_site_U_iso_or_equiv
_atom_site_adp_type
_atom_site_calc_flag
_atom_site_calc_attached_atom
_atom_site_occupancy
_atom_site_disorder_assembly
_atom_site_disorder_group
K1 .121226(18) .25000 .54163(4) .0248(2) Uani ? ? 1.00000 ? ?
K2 -.088314(19) .25000 .71344(5) .0332(3) Uani ? ? 1.00000 ? ?
N11 .23362(7) .25000 .61949(16) .0225(8) Uani ? ? 1.00000 ? ?
C12 .25429(5) .18637(8) .68065(13) .0225(7) Uani ? ? 1.00000 ? ?
C13 .28721(6) .20841(9) .78017(14) .0249(7) Uani ? ? 1.00000 ? ?
N21 .13751(5) .11076(7) .70721(11) .0213(6) Uani ? ? 1.00000 ? ?
C21 .14986(6) .13647(10) .83307(14) .0265(8) Uani ? ? 1.00000 ? ?
C22 .08405(5) .09683(8) .66166(14) .0229(7) Uani ? ? 1.00000 ? ?
C23 .09021(6) .07430(9) .54070(14) .0271(8) Uani ? ? 1.00000 ? ?
C24 .14790(6) .07412(9) .51190(14) .0263(8) Uani ? ? 1.00000 ? ?
C25 .17689(6) .09668(8) .61522(13) .0225(7) Uani ? ? 1.00000 ? ?
C2 .23986(6) .10540(8) .63276(13) .0226(7) Uani ? ? 1.00000 ? ?
C211 .26700(6) .09615(10) .50308(14) .0271(8) Uani ? ? 1.00000 ? ?
C212 .33055(7) .10124(14) .50248(19) .0400(10) Uani ? ? 1.00000 ? ?
C221 .26126(6) .04078(9) .72075(14) .0270(8) Uani ? ? 1.00000 ? ?
C222 .24934(9) -.04225(10) .6771(2) .0400(10) Uani ? ? 1.00000 ? ?
N31 .03471(6) .25000 .71755(15) .0214(8) Uani ? ? 1.00000 ? ?
C34 .00247(6) .20851(8) .90409(14) .0254(7) Uani ? ? 1.00000 ? ?
C35 .02272(5) .18592(8) .78931(13) .0215(7) Uani ? ? 1.00000 ? ?
C3 .03096(6) .10322(8) .73844(14) .0240(7) Uani ? ? 1.00000 ? ?
C311 -.01876(6) .08327(10) .65079(17) .0312(8) Uani ? ? 1.00000 ? ?
C312 -.07459(7) .06751(11) .7144(2) .0387(10) Uani ? ? 1.00000 ? ?
C321 .03239(7) .04292(9) .84521(16) .0301(8) Uani ? ? 1.00000 ? ?
C322 .04216(8) -.04084(10) .8042(2) .0410(10) Uani ? ? 1.00000 ? ?
O101 .08881(15) .27115(17) .2997(3) .064(2) Uani ? ? .50000 ? ?
C102 .1256(6) .3060(7) .2158(8) .162(10) Uani ? ? .50000 ? ?
C103 .1522(2) .25000 .1442(5) .119(4) Uani ? ? 1.00000 ? ?
C104 .1156(3) .1731(5) .1652(7) .073(4) Uani ? ? .50000 ? ?
C105 .0697(2) .2037(3) .2393(4) .059(3) Uani ? ? .50000 ? ?
O201 -.10885(9) .25000 .47039(18) .0596(13) Uani ? ? 1.00000 ? ?
C202 -.0682(2) .2722(3) .3801(4) .079(4) Uani ? ? .50000 ? ?
C203 -.09213(15) .25000 .2558(3) .0589(19) Uani ? ? 1.00000 ? ?
C204 -.15428(16) .25000 .2790(3) .078(2) Uani ? ? 1.00000 ? ?
C205 -.1587(2) .2736(4) .4080(4) .092(5) Uani ? ? .50000 ? ?
H13 .3043(7) .1748(9) .8388(15) .030(4) Uiso ? ? 1.00000 ? ?
H21a .1820(7) .1672(10) .8338(16) .036(5) Uiso ? ? 1.00000 ? ?
H21b .1551(7) .0919(10) .8892(16) .031(4) Uiso ? ? 1.00000 ? ?
H21c .1179(7) .1672(9) .8641(15) .029(4) Uiso ? ? 1.00000 ? ?
H23 .0607(7) .0613(11) .4855(15) .033(4) Uiso ? ? 1.00000 ? ?
H24 .1645(7) .0609(10) .4308(16) .033(4) Uiso ? ? 1.00000 ? ?
H211a .2555(7) .0452(10) .4664(15) .027(4) Uiso ? ? 1.00000 ? ?
H211b .2522(6) .1386(9) .4500(14) .025(4) Uiso ? ? 1.00000 ? ?
H212a .3441(8) .0994(11) .421(2) .047(5) Uiso ? ? 1.00000 ? ?
H212b .3469(8) .0570(13) .5451(19) .052(6) Uiso ? ? 1.00000 ? ?
H212c .3435(9) .1481(13) .538(2) .060(7) Uiso ? ? 1.00000 ? ?
H221a .3001(7) .0485(10) .7308(15) .030(4) Uiso ? ? 1.00000 ? ?
H221b .2441(7) .0463(10) .8042(16) .031(4) Uiso ? ? 1.00000 ? ?
H222a .2628(8) -.0791(12) .7365(18) .045(5) Uiso ? ? 1.00000 ? ?
H222b .2683(9) -.0544(13) .602(2) .062(6) Uiso ? ? 1.00000 ? ?
H222c .2099(9) -.0482(12) .660(2) .058(6) Uiso ? ? 1.00000 ? ?
H34 -.0089(7) .1760(10) .9740(15) .032(4) Uiso ? ? 1.00000 ? ?
H311a -.0225(7) .1250(11) .5910(16) .034(5) Uiso ? ? 1.00000 ? ?
H311b -.0082(7) .0373(11) .6039(16) .036(5) Uiso ? ? 1.00000 ? ?
H312a -.0758(8) .0145(12) .7488(18) .048(5) Uiso ? ? 1.00000 ? ?
H312b -.1051(9) .0712(11) .6565(18) .049(6) Uiso ? ? 1.00000 ? ?
H312c -.0816(7) .1004(11) .7885(17) .038(5) Uiso ? ? 1.00000 ? ?
H321a .0600(7) .0570(10) .9043(16) .033(5) Uiso ? ? 1.00000 ? ?
H321b -.0029(7) .0457(10) .8906(15) .033(4) Uiso ? ? 1.00000 ? ?
H322a .0446(8) -.0725(12) .8726(19) .049(6) Uiso ? ? 1.00000 ? ?
H322b .0771(8) -.0477(11) .7625(17) .040(5) Uiso ? ? 1.00000 ? ?
H322c .0130(9) -.0602(13) .752(2) .060(6) Uiso ? ? 1.00000 ? ?
H102a .17235 .30704 .24378 .25000 Uiso ? ? .50000 ? ?
H102b .12850 .33658 .14924 .25000 Uiso ? ? .50000 ? ?
H103a .19099 .23889 .14473 .08000 Uiso ? ? .50000 ? ?
H103b .14476 .26528 .05348 .08000 Uiso ? ? .50000 ? ?
H104a .13559 .13977 .22562 .08600 Uiso ? ? .50000 ? ?
H104b .10296 .14663 .10237 .08600 Uiso ? ? .50000 ? ?
H105a .05749 .16470 .29375 .08500 Uiso ? ? .50000 ? ?
H105b .04113 .21404 .17922 .08500 Uiso ? ? .50000 ? ?
H202a -.03329 .24319 .39567 .09900 Uiso ? ? .50000 ? ?
H202b -.05927 .32591 .38578 .09900 Uiso ? ? .50000 ? ?
H203a -.07755 .20048 .23283 .07300 Uiso ? ? .50000 ? ?
H203b -.08210 .28764 .19431 .07300 Uiso ? ? .50000 ? ?
H204a -.16868 .19918 .26466 .09900 Uiso ? ? .50000 ? ?
H204b -.17292 .28708 .22524 .10100 Uiso ? ? .50000 ? ?
H205a -.16542 .32746 .41940 .12800 Uiso ? ? .50000 ? ?
H205b -.19074 .24620 .44874 .12800 Uiso ? ? .50000 ? ?

loop_
_atom_site_aniso_label
_atom_site_aniso_U_11
_atom_site_aniso_U_22
_atom_site_aniso_U_33
_atom_site_aniso_U_12
_atom_site_aniso_U_13
_atom_site_aniso_U_23
K1 .0213(2) .0291(2) .0240(2) .00000 -.00027(17) .00000
K2 .0205(2) .0355(3) .0437(3) .00000 -.0033(2) .00000
N11 .0188(8) .0254(9) .0233(9) .00000 -.0010(7) .00000
C12 .0160(6) .0257(7) .0257(7) .0004(5) .0006(5) .0003(6)
C13 .0190(6) .0291(8) .0267(8) .0012(6) -.0034(6) .0022(6)
N21 .0190(5) .0224(6) .0226(6) -.0007(5) .0010(5) -.0026(5)
C21 .0225(7) .0356(9) .0215(7) -.0004(7) -.0003(6) -.0044(6)
C22 .0189(7) .0205(7) .0294(8) -.0022(5) .0010(6) -.0030(6)
C23 .0217(7) .0291(8) .0304(8) -.0037(6) -.0016(6) -.0085(7)
C24 .0238(7) .0276(8) .0273(8) -.0013(6) .0021(6) -.0080(6)
C25 .0211(7) .0219(7) .0245(7) .0006(5) .0018(5) -.0023(6)
C2 .0189(6) .0253(7) .0235(7) .0011(5) .0002(5) -.0004(6)
C211 .0238(7) .0323(8) .0251(8) .0025(6) .0031(6) -.0011(7)
C212 .0248(8) .0588(13) .0363(10) .0033(8) .0079(7) -.0012(9)
C221 .0256(7) .0272(8) .0281(8) .0041(6) .0009(6) .0013(6)
C222 .0521(12) .0275(9) .0405(10) .0058(8) -.0041(9) .0016(8)
N31 .0172(8) .0229(8) .0242(9) .00000 .0014(7) .00000
C34 .0244(7) .0253(7) .0264(8) -.0004(6) .0043(6) .0021(6)
C35 .0165(6) .0211(7) .0269(7) -.0003(5) .0002(5) -.0005(6)
C3 .0201(6) .0204(7) .0316(8) -.0022(5) .0031(6) -.0029(6)
C311 .0206(7) .0309(8) .0421(9) -.0050(6) .0013(7) -.0109(8)
C312 .0239(8) .0353(10) .0570(12) -.0057(7) .0067(8) -.0100(9)
C321 .0274(8) .0239(7) .0391(9) -.0018(6) .0080(7) .0028(7)
C322 .0395(10) .0239(8) .0595(12) .0018(7) .0100(9) .0042(9)
O101 .097(2) .066(4) .0296(13) -.0253(19) .0044(14) -.0053(14)
C102 .279(15) .132(8) .074(6) -.146(9) .073(7) -.033(5)
C103 .096(3) .167(5) .093(4) .00000 .046(3) .00000
C104 .064(3) .078(4) .076(5) .003(3) .020(3) -.007(4)
C105 .078(3) .066(3) .034(2) -.022(3) -.001(2) -.009(2)
O201 .0638(13) .0779(15) .0371(11) .00000 .0027(10) .00000
C202 .077(3) .103(7) .056(2) -.026(3) .004(2) .020(3)
C203 .085(2) .0436(16) .0486(17) .00000 .0130(16) .00000
C204 .078(2) .115(3) .0415(18) .00000 .0044(17) .00000
C205 .078(3) .151(10) .046(2) .056(4) .000(2) .003(3)

loop_
_atom_type_symbol
_atom_type_description
_atom_type_oxidation_number
_atom_type_number_in_cell
_atom_type_scat_dispersion_real
_atom_type_scat_dispersion_imag
_atom_type_scat_source
C ? 0 184 .002 .002 'Int Tables Vol IV Tables 2.2B and 2.3.1'
H ? 0 280 0 0 'Int Tables Vol IV Tables 2.2B and 2.3.1'
K ? 0 8 .179 .25 'Int Tables Vol IV Tables 2.2B and 2.3.1'
N ? 0 16 .004 .003 'Int Tables Vol IV Tables 2.2B and 2.3.1'
O ? 0 8 .008 .006 'Int Tables Vol IV Tables 2.2B and 2.3.1'

loop_
_diffrn_attenuator_code
_diffrn_attenuator_scale
? ?

loop_
_geom_angle_atom_site_label_1
_geom_angle_atom_site_label_2
_geom_angle_atom_site_label_3
_geom_angle_site_symmetry_1
_geom_angle_site_symmetry_2
_geom_angle_site_symmetry_3
_geom_angle
_geom_angle_publ_flag
N11 K1 N21 . . . 72.43(3) ?
N11 K1 C22 . . . 98.65(3) ?
N11 K1 C23 . . . 103.27(3) ?
N11 K1 C24 . . . 80.47(3) ?
N11 K1 C25 . . . 60.34(3) ?
N11 K1 N31 . . . 119.98(5) ?
N11 K1 O101 . . . 123.57(8) ?
N11 K1 N21 . . 8 72.43(3) ?
N11 K1 C22 . . 8 98.65(3) ?
N11 K1 C23 . . 8 103.27(3) ?
N11 K1 C24 . . 8 80.47(3) ?
N11 K1 C25 . . 8 60.34(3) ?
N11 K1 O101 . . 8 123.57(8) ?
N21 K1 C22 . . . 26.50(3) ?
N21 K1 C23 . . . 42.57(4) ?
N21 K1 C24 . . . 42.62(4) ?
N21 K1 C25 . . . 26.56(3) ?
N21 K1 N31 . . . 72.05(3) ?
N21 K1 O101 . . . 134.99(7) ?
N21 K1 N21 . . 8 104.85(3) ?
N21 K1 C22 . . 8 117.64(4) ?
N21 K1 C23 . . 8 143.36(4) ?
N21 K1 C24 . . 8 143.74(4) ?
N21 K1 C25 . . 8 118.03(4) ?
N21 K1 O101 . . 8 119.92(6) ?
C22 K1 C23 . . . 25.76(4) ?
C22 K1 C24 . . . 43.12(4) ?
C22 K1 C25 . . . 43.79(4) ?
C22 K1 N31 . . . 59.89(3) ?
C22 K1 O101 . . . 115.76(7) ?
C22 K1 N21 . . 8 117.64(4) ?
C22 K1 C22 . . 8 118.03(4) ?
C22 K1 C23 . . 8 139.82(4) ?
C22 K1 C24 . . 8 159.76(4) ?
C22 K1 C25 . . 8 138.94(4) ?
C22 K1 O101 . . 8 102.08(7) ?
C23 K1 C24 . . . 26.42(4) ?
C23 K1 C25 . . . 43.09(4) ?
C23 K1 N31 . . . 79.98(3) ?
C23 K1 O101 . . . 93.27(7) ?
C23 K1 N21 . . 8 143.36(4) ?
C23 K1 C22 . . 8 139.82(4) ?
C23 K1 C23 . . 8 152.28(4) ?
C23 K1 C24 . . 8 173.56(5) ?
C23 K1 C25 . . 8 160.26(4) ?
C23 K1 O101 . . 8 78.57(7) ?
C24 K1 C25 . . . 25.79(4) ?
C24 K1 N31 . . . 102.84(3) ?
C24 K1 O101 . . . 95.00(7) ?
C24 K1 N21 . . 8 143.74(4) ?
C24 K1 C22 . . 8 159.76(4) ?
C24 K1 C23 . . 8 173.56(4) ?
C24 K1 C24 . . 8 153.30(4) ?
C24 K1 C25 . . 8 140.77(4) ?
C24 K1 O101 . . 8 80.29(7) ?
C25 K1 N31 . . . 98.31(3) ?
C25 K1 O101 . . . 118.98(7) ?
C25 K1 N21 . . 8 118.03(4) ?
C25 K1 C22 . . 8 138.94(4) ?
C25 K1 C23 . . 8 160.26(4) ?
C25 K1 C24 . . 8 140.77(4) ?
C25 K1 C25 . . 8 118.81(4) ?
C25 K1 O101 . . 8 104.96(7) ?
N31 K1 O101 . . . 115.87(8) ?
N31 K1 N21 . . 8 72.05(3) ?
N31 K1 C22 . . 8 59.89(3) ?
N31 K1 C23 . . 8 79.98(3) ?
N31 K1 C24 . . 8 102.84(3) ?
N31 K1 C25 . . 8 98.31(3) ?
N31 K1 O101 . . 8 115.87(8) ?
O101 K1 N21 . . 8 119.92(7) ?
O101 K1 C22 . . 8 102.08(7) ?
O101 K1 C23 . . 8 78.57(7) ?
O101 K1 C24 . . 8 80.29(7) ?
O101 K1 C25 . . 8 104.96(7) ?
O101 K1 O101 . . 8 15.10(9) ?
N21 K1 C22 8 . 8 26.50(3) ?
N21 K1 C23 8 . 8 42.57(4) ?
N21 K1 C24 8 . 8 42.62(4) ?
N21 K1 C25 8 . 8 26.56(3) ?
N21 K1 O101 8 . 8 134.99(6) ?
C22 K1 C23 8 . 8 25.76(4) ?
C22 K1 C24 8 . 8 43.12(4) ?
C22 K1 C25 8 . 8 43.79(4) ?
C22 K1 O101 8 . 8 115.76(7) ?
C23 K1 C24 8 . 8 26.42(4) ?
C23 K1 C25 8 . 8 43.09(4) ?
C23 K1 O101 8 . 8 93.27(7) ?
C24 K1 C25 8 . 8 25.79(4) ?
C24 K1 O101 8 . 8 95.00(7) ?
C25 K1 O101 8 . 8 118.98(7) ?
N31 K2 C34 . . . 44.32(4) ?
N31 K2 C35 . . . 26.78(3) ?
N31 K2 C312 . . . 84.00(3) ?
N31 K2 O201 . . . 101.44(6) ?
N31 K2 C13 . . '3 456' 166.38(3) ?
N31 K2 C13 . . '6 456' 166.38(3) ?
N31 K2 C34 . . 8 44.32(4) ?
N31 K2 C35 . . 8 26.78(3) ?
N31 K2 C312 . . 8 84.00(3) ?
C34 K2 C35 . . . 26.40(4) ?
C34 K2 C312 . . . 72.22(5) ?
C34 K2 O201 . . . 142.03(5) ?
C34 K2 C13 . . '3 456' 136.42(4) ?
C34 K2 C13 . . '6 456' 128.11(4) ?
C34 K2 C34 . . 8 26.67(4) ?
C34 K2 C35 . . 8 43.41(4) ?
C34 K2 C312 . . 8 98.83(5) ?
C35 K2 C312 . . . 62.69(4) ?
C35 K2 O201 . . . 115.67(5) ?
C35 K2 C13 . . '3 456' 160.60(4) ?
C35 K2 C13 . . '6 456' 140.59(4) ?
C35 K2 C34 . . 8 43.41(4) ?
C35 K2 C35 . . 8 43.06(4) ?
C35 K2 C312 . . 8 105.74(4) ?
C312 K2 O201 . . . 91.29(4) ?
C312 K2 C13 . . '3 456' 109.43(4) ?
C312 K2 C13 . . '6 456' 82.55(4) ?
C312 K2 C34 . . 8 98.83(5) ?
C312 K2 C35 . . 8 105.74(4) ?
C312 K2 C312 . . 8 168.00(5) ?
O201 K2 C13 . . '3 456' 81.01(5) ?
O201 K2 C13 . . '6 456' 81.01(5) ?
O201 K2 C34 . . 8 142.03(5) ?
O201 K2 C35 . . 8 115.67(5) ?
O201 K2 C312 . . 8 91.29(4) ?
C13 K2 C13 '3 456' . '6 456' 26.88(4) ?
C13 K2 C34 '3 456' . 8 128.11(4) ?
C13 K2 C35 '3 456' . 8 140.59(4) ?
C13 K2 C312 '3 456' . 8 82.55(4) ?
C13 K2 C34 '6 456' . 8 136.42(4) ?
C13 K2 C35 '6 456' . 8 160.60(4) ?
C13 K2 C312 '6 456' . 8 109.43(4) ?
C34 K2 C35 8 . 8 26.40(4) ?
C34 K2 C312 8 . 8 72.22(4) ?
C35 K2 C312 8 . 8 62.69(4) ?
K1 N11 C12 . . . 119.34(8) ?
K1 N11 C12 . . 8 119.34(8) ?
C12 N11 C12 . . 8 105.64(14) ?
N11 C12 C13 . . . 111.39(13) ?
N11 C12 C2 . . . 118.65(12) ?
C13 C12 C2 . . . 129.96(13) ?
C12 C13 H13 . . . 126.8(10) ?
C12 C13 K2 . . '3 556' 129.28(10) ?
C12 C13 C13 . . 8 105.79(13) ?
H13 C13 K2 . . '3 556' 72.9(10) ?
H13 C13 C13 . . 8 127.3(10) ?
K2 C13 C13 '3 556' . 8 76.56(8) ?
K1 N21 C21 . . . 110.05(9) ?
K1 N21 C22 . . . 78.79(7) ?
K1 N21 C25 . . . 78.38(7) ?
C21 N21 C22 . . . 124.58(12) ?
C21 N21 C25 . . . 125.59(12) ?
C22 N21 C25 . . . 109.82(11) ?
N21 C21 H21a . . . 110.2(11) ?
N21 C21 H21b . . . 111.6(10) ?
N21 C21 H21c . . . 108.7(10) ?
H21a C21 H21b . . . 109.2(14) ?
H21a C21 H21c . . . 109.7(14) ?
H21b C21 H21c . . . 107.5(14) ?
K1 C22 N21 . . . 74.71(7) ?
K1 C22 C23 . . . 78.73(9) ?
K1 C22 C3 . . . 114.40(8) ?
N21 C22 C23 . . . 106.70(12) ?
N21 C22 C3 . . . 124.15(13) ?
C23 C22 C3 . . . 129.10(13) ?
K1 C23 C22 . . . 75.51(8) ?
K1 C23 C24 . . . 76.66(9) ?
K1 C23 H23 . . . 114.0(11) ?
C22 C23 C24 . . . 108.39(13) ?
C22 C23 H23 . . . 125.8(10) ?
C24 C23 H23 . . . 125.8(10) ?
K1 C24 C23 . . . 76.93(9) ?
K1 C24 C25 . . . 75.25(8) ?
K1 C24 H24 . . . 113.5(10) ?
C23 C24 C25 . . . 108.24(13) ?
C23 C24 H24 . . . 126.0(10) ?
C25 C24 H24 . . . 125.8(10) ?
K1 C25 N21 . . . 75.06(7) ?
K1 C25 C24 . . . 78.96(9) ?
K1 C25 C2 . . . 112.31(8) ?
N21 C25 C24 . . . 106.85(12) ?
N21 C25 C2 . . . 124.22(12) ?
C24 C25 C2 . . . 128.93(13) ?
C12 C2 C25 . . . 110.85(11) ?
C12 C2 C211 . . . 107.83(12) ?
C12 C2 C221 . . . 111.54(12) ?
C25 C2 C211 . . . 106.85(11) ?
C25 C2 C221 . . . 109.47(12) ?
C211 C2 C221 . . . 110.17(12) ?
C2 C211 C212 . . . 114.51(13) ?
C2 C211 H211a . . . 109.5(9) ?
C2 C211 H211b . . . 107.4(9) ?
C212 C211 H211a . . . 108.8(9) ?
C212 C211 H211b . . . 108.1(9) ?
H211a C211 H211b . . . 108.2(13) ?
C211 C212 H212a . . . 110.1(12) ?
C211 C212 H212b . . . 110.8(12) ?
C211 C212 H212c . . . 112.0(13) ?
H212a C212 H212b . . . 106.5(17) ?
H212a C212 H212c . . . 107.6(17) ?
H212b C212 H212c . . . 109.6(18) ?
C2 C221 C222 . . . 114.44(13) ?
C2 C221 H221a . . . 107.3(10) ?
C2 C221 H221b . . . 110.8(10) ?
C222 C221 H221a . . . 110.5(10) ?
C222 C221 H221b . . . 107.0(10) ?
H221a C221 H221b . . . 106.6(14) ?
C221 C222 H222a . . . 110.1(12) ?
C221 C222 H222b . . . 112.2(13) ?
C221 C222 H222c . . . 109.9(12) ?
H222a C222 H222b . . . 105.7(18) ?
H222a C222 H222c . . . 113.0(17) ?
H222b C222 H222c . . . 105.8(18) ?
K1 N31 K2 . . . 136.52(6) ?
K1 N31 C35 . . . 122.43(8) ?
K1 N31 C35 . . 8 122.43(8) ?
K2 N31 C35 . . . 78.45(8) ?
K2 N31 C35 . . 8 78.45(8) ?
C35 N31 C35 . . 8 105.90(14) ?
K2 C34 C35 . . . 73.18(8) ?
K2 C34 H34 . . . 117.0(10) ?
K2 C34 C34 . . 8 76.66(8) ?
C35 C34 H34 . . . 129.1(10) ?
C35 C34 C34 . . 8 106.18(13) ?
H34 C34 C34 . . 8 124.7(10) ?
K2 C35 N31 . . . 74.77(8) ?
K2 C35 C34 . . . 80.42(8) ?
K2 C35 C3 . . . 110.78(8) ?
N31 C35 C34 . . . 110.87(12) ?
N31 C35 C3 . . . 120.50(12) ?
C34 C35 C3 . . . 128.62(13) ?
C22 C3 C35 . . . 111.73(11) ?
C22 C3 C311 . . . 106.77(12) ?
C22 C3 C321 . . . 109.93(12) ?
C35 C3 C311 . . . 108.84(11) ?
C35 C3 C321 . . . 110.50(12) ?
C311 C3 C321 . . . 108.94(12) ?
C3 C311 C312 . . . 115.57(15) ?
C3 C311 H311a . . . 108.4(10) ?
C3 C311 H311b . . . 107.3(10) ?
C312 C311 H311a . . . 110.5(10) ?
C312 C311 H311b . . . 108.7(10) ?
H311a C311 H311b . . . 105.8(15) ?
K2 C312 C311 . . . 85.08(10) ?
K2 C312 H312a . . . 156.6(12) ?
K2 C312 H312b . . . 81.5(12) ?
K2 C312 H312c . . . 54.7(11) ?
C311 C312 H312a . . . 111.1(11) ?
C311 C312 H312b . . . 110.9(12) ?
C311 C312 H312c . . . 114.3(10) ?
H312a C312 H312b . . . 106.6(16) ?
H312a C312 H312c . . . 102.3(16) ?
H312b C312 H312c . . . 111.0(16) ?
C3 C321 C322 . . . 114.45(15) ?
C3 C321 H321a . . . 110.3(10) ?
C3 C321 H321b . . . 108.8(10) ?
C322 C321 H321a . . . 109.2(10) ?
C322 C321 H321b . . . 109.0(10) ?
H321a C321 H321b . . . 104.5(14) ?
C321 C322 H322a . . . 109.3(13) ?
C321 C322 H322b . . . 112.8(11) ?
C321 C322 H322c . . . 112.8(14) ?
H322a C322 H322b . . . 104.5(17) ?
H322a C322 H322c . . . 108.4(18) ?
H322b C322 H322c . . . 108.5(17) ?
K1 O101 C102 . . . 119.8(5) ?
K1 O101 C105 . . . 115.3(3) ?
C102 O101 C105 . . . 104.7(5) ?
O101 C102 C103 . . . 110.9(8) ?
O101 C102 H102a . . . 116.3 ?
O101 C102 H102b . . . 145.3 ?
C103 C102 H102a . . . 73.4 ?
C103 C102 H102b . . . 85.4 ?
H102a C102 H102b . . . 97.3 ?
C102 C103 C104 . . . 103.8(7) ?
C102 C103 H103a . . . 125.8 ?
C102 C103 H103b . . . 106.1 ?
C104 C103 H103a . . . 111.7 ?
C104 C103 H103b . . . 104.4 ?
H103a C103 H103b . . . 103.1 ?
C103 C104 C105 . . . 101.2(5) ?
C103 C104 H104a . . . 107.7 ?
C103 C104 H104b . . . 120.6 ?
C105 C104 H104a . . . 101.9 ?
C105 C104 H104b . . . 110.7 ?
H104a C104 H104b . . . 112.6 ?
O101 C105 C104 . . . 107.9(5) ?
O101 C105 H105a . . . 113.2 ?
O101 C105 H105b . . . 113.3 ?
C104 C105 H105a . . . 109.0 ?
C104 C105 H105b . . . 103.3 ?
H105a C105 H105b . . . 109.6 ?
K2 O201 C202 . . . 123.2(2) ?
K2 O201 C205 . . . 128.1(2) ?
K2 O201 C202 . . 8 123.2(2) ?
K2 O201 C205 . . 8 128.1(2) ?
C202 O201 C205 . . . 99.8(3) ?
C202 O201 C205 . . 8 108.7(3) ?
C205 O201 C202 . . 8 108.7(3) ?
C202 O201 C205 8 . 8 99.8(3) ?
O201 C202 C203 . . . 106.5(4) ?
O201 C202 H202a . . . 108.9 ?
O201 C202 H202b . . . 111.5 ?
O201 C202 H202a . . 8 115.4 ?
C203 C202 H202a . . . 110.3 ?
C203 C202 H202b . . . 112.9 ?
C203 C202 H202a . . 8 116.7 ?
H202a C202 H202b . . . 106.7 ?
H202b C202 H202a . . 8 93.7 ?
C202 C203 C204 . . . 103.1(3) ?
C202 C203 H203a . . . 108.6 ?
C202 C203 H203b . . . 110.8 ?
C204 C203 H203a . . . 113.9 ?
C204 C203 H203b . . . 111.3 ?
C204 C203 C202 . . 8 103.1(3) ?
C204 C203 H203a . . 8 113.9 ?
C204 C203 H203b . . 8 111.3 ?
H203a C203 H203b . . . 109.0 ?
C202 C203 H203a 8 . 8 108.6 ?
C202 C203 H203b 8 . 8 110.8 ?
H203a C203 H203b 8 . 8 109.0 ?
C203 C204 C205 . . . 103.4(3) ?
C203 C204 H204a . . . 109.3 ?
C203 C204 H204b . . . 110.7 ?
C203 C204 C205 . . 8 103.4(3) ?
C203 C204 H204a . . 8 109.3 ?
C203 C204 H204b . . 8 110.7 ?
C205 C204 H204a . . . 112.6 ?
C205 C204 H204b . . . 111.1 ?
H204a C204 H204b . . . 109.5 ?
C205 C204 H204a 8 . 8 112.6 ?
C205 C204 H204b 8 . 8 111.1 ?
H204a C204 H204b 8 . 8 109.5 ?
O201 C205 C204 . . . 108.3(4) ?
O201 C205 H205a . . . 110.9 ?
O201 C205 H205b . . . 107.4 ?
O201 C205 H205b . . 8 110.8 ?
C204 C205 H205a . . . 114.1 ?
C204 C205 H205b . . . 110.4 ?
C204 C205 H205b . . 8 113.9 ?
H205a C205 H205b . . . 105.7 ?

loop_
_geom_bond_atom_site_label_1
_geom_bond_atom_site_label_2
_geom_bond_site_symmetry_1
_geom_bond_site_symmetry_2
_geom_bond_distance
_geom_bond_publ_flag
K1 N11 . . 2.8199(17) ?
K1 N21 . . 3.0098(12) ?
K1 C22 . . 3.0607(14) ?
K1 C23 . . 3.1002(16) ?
K1 C24 . . 3.0968(16) ?
K1 C25 . . 3.0512(14) ?
K1 N31 . . 2.8145(17) ?
K1 O101 . . 2.757(3) ?
K1 N21 . 8 3.0098(12) ?
K1 C22 . 8 3.0607(14) ?
K1 C23 . 8 3.1002(16) ?
K1 C24 . 8 3.0968(16) ?
K1 C25 . 8 3.0512(14) ?
K1 O101 . 8 2.757(3) ?
K2 N31 . . 2.9457(16) ?
K2 C34 . . 3.0811(16) ?
K2 C35 . . 2.9911(14) ?
K2 C312 . . 3.143(2) ?
K2 O201 . . 2.678(2) ?
K2 C13 . '3 456' 3.0649(15) ?
K2 C13 . '6 456' 3.0649(15) ?
K2 C34 . 8 3.0811(16) ?
K2 C35 . 8 2.9911(14) ?
K2 C312 . 8 3.143(2) ?
N11 C12 . . 1.3682(17) ?
N11 C12 . 8 1.3682(17) ?
C12 C13 . . 1.388(2) ?
C12 C2 . . 1.521(2) ?
C13 H13 . . .950(16) ?
C13 C13 . 8 1.425(2) ?
N21 C21 . . 1.463(2) ?
N21 C22 . . 1.3923(17) ?
N21 C25 . . 1.3927(18) ?
C21 H21a . . .933(18) ?
C21 H21b . . .983(17) ?
C21 H21c . . .988(16) ?
C22 C23 . . 1.374(2) ?
C22 C3 . . 1.523(2) ?
C23 C24 . . 1.416(2) ?
C23 H23 . . .951(17) ?
C24 C25 . . 1.373(2) ?
C24 H24 . . .990(17) ?
C25 C2 . . 1.527(2) ?
C2 C211 . . 1.556(2) ?
C2 C221 . . 1.548(2) ?
C211 C212 . . 1.524(2) ?
C211 H211a . . .998(17) ?
C211 H211b . . .993(16) ?
C212 H212a . . .95(2) ?
C212 H212b . . .97(2) ?
C212 H212c . . .94(2) ?
C221 C222 . . 1.526(2) ?
C221 H221a . . .945(17) ?
C221 H221b . . .997(17) ?
C222 H222a . . .96(2) ?
C222 H222b . . .96(2) ?
C222 H222c . . .97(2) ?
N31 C35 . . 1.3754(17) ?
N31 C35 . 8 1.3754(17) ?
C34 C35 . . 1.389(2) ?
C34 H34 . . .979(17) ?
C34 C34 . 8 1.421(2) ?
C35 C3 . . 1.533(2) ?
C3 C311 . . 1.561(2) ?
C3 C321 . . 1.551(2) ?
C311 C312 . . 1.528(2) ?
C311 H311a . . .969(18) ?
C311 H311b . . .972(18) ?
C312 H312a . . .98(2) ?
C312 H312b . . .96(2) ?
C312 H312c . . .995(19) ?
C321 C322 . . 1.520(2) ?
C321 H321a . . .952(17) ?
C321 H321b . . .979(17) ?
C322 H322a . . .92(2) ?
C322 H322b . . .957(19) ?
C322 H322c . . .96(2) ?
O101 C102 . . 1.400(12) ?
O101 C105 . . 1.405(6) ?
C102 C103 . . 1.388(12) ?
C102 H102a . . 1.159 ?
C102 H102b . . .893 ?
C103 C104 . . 1.599(8) ?
C103 H103a . . .947 ?
C103 H103b . . 1.033 ?
C104 C105 . . 1.459(9) ?
C104 H104a . . .991 ?
C104 H104b . . .872 ?
C105 H105a . . .938 ?
C105 H105b . . .960 ?
O201 C202 . . 1.432(5) ?
O201 C205 . . 1.430(6) ?
O201 C202 . 8 1.432(5) ?
O201 C205 . 8 1.430(6) ?
C202 C203 . . 1.512(6) ?
C202 H202a . . .987 ?
C202 H202b . . .946 ?
C203 C204 . . 1.509(5) ?
C203 H203a . . .9506 ?
C203 H203b . . .958 ?
C203 H203a . 8 .9506 ?
C203 H203b . 8 .958 ?
C204 C205 . . 1.458(6) ?
C204 H204a . . .9493 ?
C204 H204b . . .971 ?
C204 C205 . 8 1.458(6) ?
C204 H204a . 8 .9493 ?
C204 H204b . 8 .971 ?
C205 H205a . . .945 ?
C205 H205b . . 1.001 ?
C205 C205 . 8 .808(10) ?
C205 H205b . 8 .947 ?

loop_
_geom_hbond_atom_site_label_D
_geom_hbond_atom_site_label_H
_geom_hbond_atom_site_label_A
_geom_hbond_site_symmetry_D
_geom_hbond_site_symmetry_H
_geom_hbond_site_symmetry_A
_geom_hbond_distance_DH
_geom_hbond_distance_HA
_geom_hbond_distance_DA
_geom_hbond_angle_DHA
_geom_hbond_publ_flag
? ? ? ? ? ? ? ? ? ? ?

loop_
_geom_torsion_atom_site_label_1
_geom_torsion_atom_site_label_2
_geom_torsion_atom_site_label_3
_geom_torsion_atom_site_label_4
_geom_torsion_site_symmetry_1
_geom_torsion_site_symmetry_2
_geom_torsion_site_symmetry_3
_geom_torsion_site_symmetry_4
_geom_torsion
_geom_torsion_publ_flag
? ? ? ? ? ? ? ? ? ?
